data_2229070
loop_
_publ_author_name
'Zhong, Yan'
'Dai, ZhaoHui'
'Teng, YanBo'
'Wu, Bin'
'Zhou, JianPing'

_publ_section_title
;
 Carboxymethyl ursolate monohydrate
;
_journal_coeditor_code HB5787
_journal_issue 2
_journal_name_full 'Acta Crystallographica Section E'
_journal_page_first o428
_journal_paper_doi 10.1107/S1600536811001619
_journal_volume 67
_journal_year 2011
_chemical_formula_iupac 'C32 H50 O5, H2 O'
_chemical_formula_moiety 'C32 H50 O5, H2 O'
_chemical_formula_sum 'C32 H52 O6'
_chemical_formula_weight 532.74
_chemical_name_systematic
;
Carboxymethyl ursolate monohydrate
;
_space_group_IT_number 4
_symmetry_cell_setting monoclinic
_symmetry_space_group_name_Hall 'P 2yb'
_symmetry_space_group_name_H-M 'P 1 21 1'
_atom_sites_solution_hydrogens geom
_atom_sites_solution_primary direct
_atom_sites_solution_secondary difmap
_audit_creation_method SHELXL-97
_cell_angle_alpha 90.00
_cell_angle_beta 106.26(3)
_cell_angle_gamma 90.00
_cell_formula_units_Z 2
_cell_length_a 13.338(3)
_cell_length_b 8.1010(16)
_cell_length_c 14.311(3)
_cell_measurement_reflns_used 25
_cell_measurement_temperature 293(2)
_cell_measurement_theta_max 13
_cell_measurement_theta_min 9
_cell_volume 1484.5(6)
_computing_cell_refinement 'CAD-4 EXPRESS (Enraf--Nonius, 1994'
_computing_data_collection 'CAD-4 EXPRESS (Enraf--Nonius, 1994)'
_computing_data_reduction 'XCAD4 (Harms & Wocadlo, 1995)'
_computing_molecular_graphics 'SHELXTL (Sheldrick, 2008)'
_computing_publication_material 'SHELXTL (Sheldrick, 2008)'
_computing_structure_refinement 'SHELXL97 (Sheldrick, 2008)'
_computing_structure_solution 'SHELXS97 (Sheldrick, 2008)'
_diffrn_ambient_temperature 293(2)
_diffrn_measured_fraction_theta_full 1.000
_diffrn_measured_fraction_theta_max 1.000
_diffrn_measurement_device_type 'Enraf--Nonius CAD-4'
_diffrn_measurement_method \w/2\q
_diffrn_radiation_monochromator graphite
_diffrn_radiation_source 'fine-focus sealed tube'
_diffrn_radiation_type MoK\a
_diffrn_radiation_wavelength 0.71073
_diffrn_reflns_av_R_equivalents 0.0251
_diffrn_reflns_av_sigmaI/netI 0.0316
_diffrn_reflns_limit_h_max 16
_diffrn_reflns_limit_h_min 0
_diffrn_reflns_limit_k_max 9
_diffrn_reflns_limit_k_min -9
_diffrn_reflns_limit_l_max 16
_diffrn_reflns_limit_l_min -17
_diffrn_reflns_number 5692
_diffrn_reflns_theta_full 25.38
_diffrn_reflns_theta_max 25.38
_diffrn_reflns_theta_min 1.48
_diffrn_standards_decay_% 1
_diffrn_standards_interval_count 200
_diffrn_standards_interval_time 120
_diffrn_standards_number 3
_exptl_absorpt_coefficient_mu 0.080
_exptl_absorpt_correction_T_max 0.992
_exptl_absorpt_correction_T_min 0.976
_exptl_absorpt_correction_type psi-scan
_exptl_absorpt_process_details '(North <i>et al.</i>, 1968)'
_exptl_crystal_colour colorless
_exptl_crystal_density_diffrn 1.192
_exptl_crystal_density_method 'not measured'
_exptl_crystal_description block
_exptl_crystal_F_000 584
_exptl_crystal_size_max 0.30
_exptl_crystal_size_mid 0.20
_exptl_crystal_size_min 0.10
_refine_diff_density_max 0.179
_refine_diff_density_min -0.227
_refine_ls_extinction_method none
_refine_ls_goodness_of_fit_ref 1.001
_refine_ls_hydrogen_treatment constr
_refine_ls_matrix_type full
_refine_ls_number_parameters 350
_refine_ls_number_reflns 5446
_refine_ls_number_restraints 1
_refine_ls_restrained_S_all 1.001
_refine_ls_R_factor_all 0.0611
_refine_ls_R_factor_gt 0.0476
_refine_ls_shift/su_max 0.000
_refine_ls_shift/su_mean 0.000
_refine_ls_structure_factor_coef Fsqd
_refine_ls_weighting_details 'calc w=1/[\s^2^(Fo^2^)+(0.0940P)^2^] where P=(Fo^2^+2Fc^2^)/3'
_refine_ls_weighting_scheme calc
_refine_ls_wR_factor_gt 0.1232
_refine_ls_wR_factor_ref 0.1340
_reflns_number_gt 4536
_reflns_number_total 5446
_reflns_threshold_expression I>2\s(I)
_cod_data_source_file hb5787.cif
_cod_data_source_block I
_cod_original_cell_volume 1484.5(5)
_cod_original_sg_symbol_H-M 'P 21'
_cod_database_code 2229070
_cod_database_fobs_code 2229070

loop_
_symmetry_equiv_pos_as_xyz
'x, y, z'
'-x, y+1/2, -z'

loop_
_atom_site_type_symbol
_atom_site_label
_atom_site_fract_x
_atom_site_fract_y
_atom_site_fract_z
_atom_site_U_iso_or_equiv
_atom_site_adp_type
_atom_site_calc_flag
_atom_site_refinement_flags
_atom_site_occupancy
_atom_site_disorder_assembly
_atom_site_disorder_group
O O1 0.85435(16) 0.1230(3) 0.65587(19) 0.0785(7) Uani d . 1 . .
H H1A 0.8627 0.0229 0.6621 0.118 Uiso calc R 1 . .
C C1 0.7706(2) 0.1725(3) 0.6936(2) 0.0484(6) Uani d . 1 . .
H H1B 0.7911 0.1490 0.7636 0.058 Uiso calc R 1 . .
C C2 0.6748(2) 0.0714(3) 0.64682(19) 0.0456(6) Uani d . 1 . .
H H2A 0.6903 -0.0447 0.6601 0.055 Uiso calc R 1 . .
H H2B 0.6557 0.0871 0.5769 0.055 Uiso calc R 1 . .
O O2 0.16556(16) 0.8730(2) 0.72389(16) 0.0640(6) Uani d . 1 . .
O O3 0.09919(14) 0.6206(2) 0.68621(12) 0.0547(5) Uani d . 1 . .
C C3 0.58375(18) 0.1207(3) 0.68505(18) 0.0401(5) Uani d . 1 . .
H H3A 0.6009 0.0951 0.7539 0.048 Uiso calc R 1 . .
H H3B 0.5231 0.0557 0.6521 0.048 Uiso calc R 1 . .
C C4 0.55611(17) 0.3049(3) 0.67043(15) 0.0359(5) Uani d . 1 . .
O O4 -0.07654(15) 0.8025(2) 0.65381(14) 0.0564(5) Uani d . 1 . .
C C5 0.65734(17) 0.4056(3) 0.71361(16) 0.0343(5) Uani d . 1 . .
H H5A 0.6771 0.3794 0.7832 0.041 Uiso calc R 1 . .
O O5 -0.10926(14) 0.7942(3) 0.49516(14) 0.0579(5) Uani d . 1 . .
H H5B -0.0879 0.7665 0.4467 0.069 Uiso d R 1 . .
C C6 0.75574(19) 0.3587(3) 0.68039(18) 0.0425(6) Uani d . 1 . .
C C7 0.48023(17) 0.3472(3) 0.73329(16) 0.0343(5) Uani d . 1 . .
H H7A 0.5160 0.3067 0.7987 0.041 Uiso calc R 1 . .
C C9 0.56111(19) 0.6301(3) 0.77258(17) 0.0404(5) Uani d . 1 . .
H H9A 0.5449 0.7470 0.7669 0.048 Uiso calc R 1 . .
H H9B 0.5987 0.6085 0.8399 0.048 Uiso calc R 1 . .
C C10 0.6324(2) 0.5904(3) 0.70921(18) 0.0424(6) Uani d . 1 . .
H H10A 0.6968 0.6529 0.7316 0.051 Uiso calc R 1 . .
H H10B 0.5987 0.6221 0.6425 0.051 Uiso calc R 1 . .
C C11 0.3777(2) 0.2509(3) 0.7033(2) 0.0544(7) Uani d . 1 . .
H H11A 0.3494 0.2572 0.6332 0.065 Uiso calc R 1 . .
H H11B 0.3920 0.1357 0.7204 0.065 Uiso calc R 1 . .
C C12 0.29722(17) 0.3121(3) 0.74972(17) 0.0420(5) Uani d . 1 . .
H H12A 0.2350 0.2531 0.7364 0.050 Uiso calc R 1 . .
C C13 0.30539(16) 0.4407(3) 0.80729(15) 0.0330(5) Uani d . 1 . .
C C14 0.40501(17) 0.5457(3) 0.83295(15) 0.0326(5) Uani d . 1 . .
C C15 0.45858(18) 0.5331(3) 0.74771(16) 0.0353(5) Uani d . 1 . .
C C16 0.21627(17) 0.4787(3) 0.85160(16) 0.0350(5) Uani d . 1 . .
H H16A 0.1534 0.4292 0.8080 0.042 Uiso calc R 1 . .
C C17 0.19584(18) 0.6672(3) 0.85059(17) 0.0373(5) Uani d . 1 . .
C C18 0.29810(19) 0.7566(3) 0.90141(18) 0.0416(5) Uani d . 1 . .
H H18A 0.2845 0.8739 0.9037 0.050 Uiso calc R 1 . .
H H18B 0.3234 0.7172 0.9679 0.050 Uiso calc R 1 . .
C C19 0.38151(19) 0.7295(3) 0.84990(17) 0.0390(5) Uani d . 1 . .
H H19A 0.4456 0.7814 0.8878 0.047 Uiso calc R 1 . .
H H19B 0.3602 0.7847 0.7873 0.047 Uiso calc R 1 . .
C C20 0.1086(2) 0.7089(3) 0.89839(19) 0.0486(6) Uani d . 1 . .
H H20A 0.1045 0.8278 0.9044 0.058 Uiso calc R 1 . .
H H20B 0.0423 0.6708 0.8564 0.058 Uiso calc R 1 . .
C C21 0.1263(2) 0.6317(4) 0.99763(19) 0.0533(7) Uani d . 1 . .
H H21A 0.0679 0.6580 1.0229 0.064 Uiso calc R 1 . .
H H21B 0.1889 0.6780 1.0417 0.064 Uiso calc R 1 . .
C C22 0.1377(2) 0.4456(3) 0.99400(18) 0.0480(6) Uani d . 1 . .
H H22A 0.0736 0.4010 0.9498 0.058 Uiso calc R 1 . .
C C23 0.22925(19) 0.4004(3) 0.95339(17) 0.0411(5) Uani d . 1 . .
H H23A 0.2937 0.4431 0.9981 0.049 Uiso calc R 1 . .
C C24 0.8518(2) 0.4416(4) 0.7495(2) 0.0584(7) Uani d . 1 . .
H H24A 0.8526 0.4201 0.8157 0.088 Uiso calc R 1 . .
H H24B 0.8486 0.5585 0.7381 0.088 Uiso calc R 1 . .
H H24C 0.9141 0.3979 0.7378 0.088 Uiso calc R 1 . .
C C25 0.7499(3) 0.4133(4) 0.5764(2) 0.0605(7) Uani d . 1 . .
H H25A 0.8161 0.3942 0.5640 0.091 Uiso calc R 1 . .
H H25B 0.7333 0.5288 0.5692 0.091 Uiso calc R 1 . .
H H25C 0.6967 0.3512 0.5310 0.091 Uiso calc R 1 . .
C C26 0.5071(2) 0.3335(4) 0.56091(17) 0.0514(7) Uani d . 1 . .
H H26A 0.5437 0.2691 0.5247 0.077 Uiso calc R 1 . .
H H26B 0.5120 0.4484 0.5463 0.077 Uiso calc R 1 . .
H H26C 0.4350 0.3010 0.5434 0.077 Uiso calc R 1 . .
C C27 0.3843(2) 0.6049(4) 0.65303(17) 0.0512(6) Uani d . 1 . .
H H27A 0.4132 0.5853 0.5996 0.077 Uiso calc R 1 . .
H H27B 0.3765 0.7215 0.6606 0.077 Uiso calc R 1 . .
H H27C 0.3173 0.5522 0.6402 0.077 Uiso calc R 1 . .
C C28 0.47549(17) 0.4806(3) 0.93108(16) 0.0402(5) Uani d . 1 . .
H H28A 0.4440 0.5058 0.9821 0.060 Uiso calc R 1 . .
H H28B 0.5428 0.5323 0.9449 0.060 Uiso calc R 1 . .
H H28C 0.4833 0.3632 0.9272 0.060 Uiso calc R 1 . .
C C29 0.2394(3) 0.2128(4) 0.9468(2) 0.0610(8) Uani d . 1 . .
H H29A 0.2534 0.1656 1.0107 0.092 Uiso calc R 1 . .
H H29B 0.2957 0.1871 0.9197 0.092 Uiso calc R 1 . .
H H29C 0.1755 0.1681 0.9059 0.092 Uiso calc R 1 . .
C C30 0.1508(3) 0.3706(4) 1.0951(2) 0.0671(8) Uani d . 1 . .
H H30A 0.0986 0.4151 1.1225 0.101 Uiso calc R 1 . .
H H30B 0.2189 0.3967 1.1365 0.101 Uiso calc R 1 . .
H H30C 0.1429 0.2529 1.0894 0.101 Uiso calc R 1 . .
C C31 0.15463(19) 0.7326(3) 0.74804(19) 0.0441(6) Uani d . 1 . .
C C32 0.0496(2) 0.6730(4) 0.58938(19) 0.0587(8) Uani d . 1 . .
H H32A 0.0359 0.5778 0.5466 0.070 Uiso calc R 1 . .
H H32B 0.0960 0.7464 0.5676 0.070 Uiso calc R 1 . .
C C33 -0.0518(2) 0.7612(3) 0.58279(19) 0.0435(6) Uani d . 1 . .
O OW -0.04995(14) 0.6584(3) 0.35682(15) 0.0641(6) Uani d . 1 . .
H HWB -0.0315 0.5578 0.3656 0.077 Uiso d R 1 . .
H HWA 0.0065 0.6702 0.3393 0.077 Uiso d R 1 . .

loop_
_atom_site_aniso_label
_atom_site_aniso_U_11
_atom_site_aniso_U_22
_atom_site_aniso_U_33
_atom_site_aniso_U_12
_atom_site_aniso_U_13
_atom_site_aniso_U_23
O1 0.0566(12) 0.0473(12) 0.149(2) 0.0031(10) 0.0575(14) -0.0128(13)
C1 0.0439(14) 0.0373(13) 0.0673(16) 0.0051(11) 0.0211(13) -0.0026(12)
C2 0.0506(15) 0.0300(12) 0.0590(15) 0.0019(11) 0.0198(12) -0.0073(11)
O2 0.0589(12) 0.0472(11) 0.0797(14) 0.0059(9) 0.0092(10) 0.0249(10)
O3 0.0641(12) 0.0464(10) 0.0434(9) 0.0193(9) -0.0018(8) 0.0006(8)
C3 0.0411(12) 0.0271(11) 0.0542(13) -0.0019(10) 0.0168(11) -0.0084(10)
C4 0.0370(11) 0.0288(11) 0.0405(12) 0.0031(10) 0.0084(9) -0.0033(10)
O4 0.0618(12) 0.0465(10) 0.0634(12) 0.0084(10) 0.0216(9) -0.0023(9)
C5 0.0372(12) 0.0294(11) 0.0362(11) -0.0002(9) 0.0101(9) 0.0005(9)
O5 0.0508(10) 0.0576(12) 0.0575(11) 0.0168(10) 0.0024(8) 0.0007(9)
C6 0.0440(13) 0.0324(12) 0.0562(15) -0.0022(10) 0.0222(12) -0.0042(11)
C7 0.0353(12) 0.0282(12) 0.0380(11) -0.0007(9) 0.0077(9) -0.0044(9)
C9 0.0486(13) 0.0246(11) 0.0507(13) -0.0019(10) 0.0183(11) -0.0061(10)
C10 0.0492(14) 0.0270(12) 0.0527(14) -0.0007(10) 0.0169(11) 0.0021(10)
C11 0.0432(14) 0.0457(15) 0.0740(19) -0.0102(12) 0.0158(13) -0.0316(14)
C12 0.0306(11) 0.0400(12) 0.0520(13) -0.0038(10) 0.0056(10) -0.0125(11)
C13 0.0327(11) 0.0267(10) 0.0354(11) 0.0058(9) 0.0026(9) 0.0019(9)
C14 0.0335(11) 0.0267(11) 0.0344(11) 0.0019(9) 0.0041(9) -0.0036(9)
C15 0.0386(12) 0.0287(11) 0.0354(11) 0.0042(9) 0.0051(10) -0.0009(9)
C16 0.0325(11) 0.0284(11) 0.0397(12) 0.0027(9) 0.0027(9) -0.0004(9)
C17 0.0379(12) 0.0262(11) 0.0471(13) 0.0069(9) 0.0110(10) 0.0008(9)
C18 0.0464(13) 0.0275(11) 0.0488(13) 0.0016(10) 0.0101(11) -0.0074(10)
C19 0.0429(13) 0.0281(12) 0.0448(13) -0.0030(10) 0.0102(10) -0.0089(10)
C20 0.0476(15) 0.0393(14) 0.0612(16) 0.0113(11) 0.0191(12) -0.0049(12)
C21 0.0541(15) 0.0531(16) 0.0594(16) 0.0007(13) 0.0268(13) -0.0073(13)
C22 0.0497(14) 0.0460(15) 0.0488(14) -0.0057(12) 0.0144(11) -0.0037(12)
C23 0.0424(13) 0.0363(13) 0.0416(13) -0.0011(10) 0.0068(10) -0.0003(10)
C24 0.0451(14) 0.0475(15) 0.084(2) -0.0076(12) 0.0208(14) -0.0105(15)
C25 0.0755(19) 0.0542(17) 0.0652(18) -0.0055(15) 0.0418(16) -0.0010(14)
C26 0.0559(16) 0.0558(17) 0.0403(13) 0.0059(13) 0.0101(11) -0.0091(12)
C27 0.0602(16) 0.0487(15) 0.0409(13) 0.0173(13) 0.0080(11) 0.0033(11)
C28 0.0357(11) 0.0447(14) 0.0363(12) 0.0013(10) 0.0036(9) -0.0010(10)
C29 0.074(2) 0.0428(16) 0.0670(18) 0.0079(14) 0.0207(16) 0.0121(13)
C30 0.078(2) 0.068(2) 0.0618(18) -0.0087(16) 0.0303(16) 0.0056(14)
C31 0.0369(13) 0.0399(14) 0.0553(14) 0.0104(11) 0.0127(11) 0.0045(12)
C32 0.0658(18) 0.0592(18) 0.0459(14) 0.0277(15) 0.0073(13) 0.0019(12)
C33 0.0465(13) 0.0279(12) 0.0528(15) 0.0019(10) 0.0086(12) 0.0017(10)
OW 0.0455(10) 0.0595(13) 0.0849(14) 0.0056(9) 0.0141(10) -0.0206(11)

loop_
_atom_type_symbol
_atom_type_description
_atom_type_scat_dispersion_real
_atom_type_scat_dispersion_imag
_atom_type_scat_source
C C 0.0033 0.0016 'International Tables Vol C Tables 4.2.6.8 and 6.1.1.4'
H H 0.0000 0.0000 'International Tables Vol C Tables 4.2.6.8 and 6.1.1.4'
O O 0.0106 0.0060 'International Tables Vol C Tables 4.2.6.8 and 6.1.1.4'

loop_
_geom_angle_atom_site_label_1
_geom_angle_atom_site_label_2
_geom_angle_atom_site_label_3
_geom_angle_site_symmetry_1
_geom_angle_site_symmetry_3
_geom_angle
_geom_angle_publ_flag
C1 O1 H1A . . 109.5 ?
O1 C1 C2 . . 109.6(2) ?
O1 C1 C6 . . 108.6(2) ?
C2 C1 C6 . . 114.7(2) ?
O1 C1 H1B . . 107.9 ?
C2 C1 H1B . . 107.9 ?
C6 C1 H1B . . 107.9 ?
C1 C2 C3 . . 111.17(19) ?
C1 C2 H2A . . 109.4 ?
C3 C2 H2A . . 109.4 ?
C1 C2 H2B . . 109.4 ?
C3 C2 H2B . . 109.4 ?
H2A C2 H2B . . 108.0 ?
C31 O3 C32 . . 117.5(2) ?
C2 C3 C4 . . 113.07(19) ?
C2 C3 H3A . . 109.0 ?
C4 C3 H3A . . 109.0 ?
C2 C3 H3B . . 109.0 ?
C4 C3 H3B . . 109.0 ?
H3A C3 H3B . . 107.8 ?
C3 C4 C26 . . 107.61(19) ?
C3 C4 C5 . . 107.93(18) ?
C26 C4 C5 . . 113.6(2) ?
C3 C4 C7 . . 107.62(18) ?
C26 C4 C7 . . 113.15(18) ?
C5 C4 C7 . . 106.63(17) ?
C10 C5 C4 . . 110.11(19) ?
C10 C5 C6 . . 114.61(19) ?
C4 C5 C6 . . 117.54(18) ?
C10 C5 H5A . . 104.3 ?
C4 C5 H5A . . 104.3 ?
C6 C5 H5A . . 104.3 ?
C33 O5 H5B . . 119.3 ?
C1 C6 C25 . . 112.0(2) ?
C1 C6 C24 . . 107.2(2) ?
C25 C6 C24 . . 107.8(2) ?
C1 C6 C5 . . 107.09(19) ?
C25 C6 C5 . . 114.0(2) ?
C24 C6 C5 . . 108.5(2) ?
C11 C7 C15 . . 110.25(19) ?
C11 C7 C4 . . 113.45(18) ?
C15 C7 C4 . . 117.41(18) ?
C11 C7 H7A . . 104.8 ?
C15 C7 H7A . . 104.8 ?
C4 C7 H7A . . 104.8 ?
C10 C9 C15 . . 114.85(19) ?
C10 C9 H9A . . 108.6 ?
C15 C9 H9A . . 108.6 ?
C10 C9 H9B . . 108.6 ?
C15 C9 H9B . . 108.6 ?
H9A C9 H9B . . 107.5 ?
C9 C10 C5 . . 110.30(19) ?
C9 C10 H10A . . 109.6 ?
C5 C10 H10A . . 109.6 ?
C9 C10 H10B . . 109.6 ?
C5 C10 H10B . . 109.6 ?
H10A C10 H10B . . 108.1 ?
C12 C11 C7 . . 113.78(19) ?
C12 C11 H11A . . 108.8 ?
C7 C11 H11A . . 108.8 ?
C12 C11 H11B . . 108.8 ?
C7 C11 H11B . . 108.8 ?
H11A C11 H11B . . 107.7 ?
C13 C12 C11 . . 126.7(2) ?
C13 C12 H12A . . 116.7 ?
C11 C12 H12A . . 116.7 ?
C12 C13 C16 . . 118.9(2) ?
C12 C13 C14 . . 120.3(2) ?
C16 C13 C14 . . 120.80(18) ?
C13 C14 C28 . . 107.08(18) ?
C13 C14 C19 . . 111.68(18) ?
C28 C14 C19 . . 106.42(18) ?
C13 C14 C15 . . 109.16(17) ?
C28 C14 C15 . . 112.80(17) ?
C19 C14 C15 . . 109.69(17) ?
C9 C15 C27 . . 108.7(2) ?
C9 C15 C7 . . 109.91(18) ?
C27 C15 C7 . . 110.09(19) ?
C9 C15 C14 . . 110.80(18) ?
C27 C15 C14 . . 109.52(18) ?
C7 C15 C14 . . 107.78(17) ?
C13 C16 C17 . . 110.48(19) ?
C13 C16 C23 . . 114.31(18) ?
C17 C16 C23 . . 112.59(19) ?
C13 C16 H16A . . 106.3 ?
C17 C16 H16A . . 106.3 ?
C23 C16 H16A . . 106.3 ?
C31 C17 C18 . . 109.12(19) ?
C31 C17 C20 . . 103.84(19) ?
C18 C17 C20 . . 111.50(19) ?
C31 C17 C16 . . 111.69(19) ?
C18 C17 C16 . . 109.25(18) ?
C20 C17 C16 . . 111.3(2) ?
C19 C18 C17 . . 112.19(18) ?
C19 C18 H18A . . 109.2 ?
C17 C18 H18A . . 109.2 ?
C19 C18 H18B . . 109.2 ?
C17 C18 H18B . . 109.2 ?
H18A C18 H18B . . 107.9 ?
C18 C19 C14 . . 115.02(19) ?
C18 C19 H19A . . 108.5 ?
C14 C19 H19A . . 108.5 ?
C18 C19 H19B . . 108.5 ?
C14 C19 H19B . . 108.5 ?
H19A C19 H19B . . 107.5 ?
C21 C20 C17 . . 112.9(2) ?
C21 C20 H20A . . 109.0 ?
C17 C20 H20A . . 109.0 ?
C21 C20 H20B . . 109.0 ?
C17 C20 H20B . . 109.0 ?
H20A C20 H20B . . 107.8 ?
C20 C21 C22 . . 111.7(2) ?
C20 C21 H21A . . 109.3 ?
C22 C21 H21A . . 109.3 ?
C20 C21 H21B . . 109.3 ?
C22 C21 H21B . . 109.3 ?
H21A C21 H21B . . 107.9 ?
C21 C22 C30 . . 110.3(2) ?
C21 C22 C23 . . 110.4(2) ?
C30 C22 C23 . . 111.7(2) ?
C21 C22 H22A . . 108.1 ?
C30 C22 H22A . . 108.1 ?
C23 C22 H22A . . 108.1 ?
C29 C23 C22 . . 110.7(2) ?
C29 C23 C16 . . 109.6(2) ?
C22 C23 C16 . . 111.4(2) ?
C29 C23 H23A . . 108.3 ?
C22 C23 H23A . . 108.3 ?
C16 C23 H23A . . 108.3 ?
C6 C24 H24A . . 109.5 ?
C6 C24 H24B . . 109.5 ?
H24A C24 H24B . . 109.5 ?
C6 C24 H24C . . 109.5 ?
H24A C24 H24C . . 109.5 ?
H24B C24 H24C . . 109.5 ?
C6 C25 H25A . . 109.5 ?
C6 C25 H25B . . 109.5 ?
H25A C25 H25B . . 109.5 ?
C6 C25 H25C . . 109.5 ?
H25A C25 H25C . . 109.5 ?
H25B C25 H25C . . 109.5 ?
C4 C26 H26A . . 109.5 ?
C4 C26 H26B . . 109.5 ?
H26A C26 H26B . . 109.5 ?
C4 C26 H26C . . 109.5 ?
H26A C26 H26C . . 109.5 ?
H26B C26 H26C . . 109.5 ?
C15 C27 H27A . . 109.5 ?
C15 C27 H27B . . 109.5 ?
H27A C27 H27B . . 109.5 ?
C15 C27 H27C . . 109.5 ?
H27A C27 H27C . . 109.5 ?
H27B C27 H27C . . 109.5 ?
C14 C28 H28A . . 109.5 ?
C14 C28 H28B . . 109.5 ?
H28A C28 H28B . . 109.5 ?
C14 C28 H28C . . 109.5 ?
H28A C28 H28C . . 109.5 ?
H28B C28 H28C . . 109.5 ?
C23 C29 H29A . . 109.5 ?
C23 C29 H29B . . 109.5 ?
H29A C29 H29B . . 109.5 ?
C23 C29 H29C . . 109.5 ?
H29A C29 H29C . . 109.5 ?
H29B C29 H29C . . 109.5 ?
C22 C30 H30A . . 109.5 ?
C22 C30 H30B . . 109.5 ?
H30A C30 H30B . . 109.5 ?
C22 C30 H30C . . 109.5 ?
H30A C30 H30C . . 109.5 ?
H30B C30 H30C . . 109.5 ?
O2 C31 O3 . . 122.5(2) ?
O2 C31 C17 . . 124.6(3) ?
O3 C31 C17 . . 112.8(2) ?
O3 C32 C33 . . 111.5(2) ?
O3 C32 H32A . . 109.3 ?
C33 C32 H32A . . 109.3 ?
O3 C32 H32B . . 109.3 ?
C33 C32 H32B . . 109.3 ?
H32A C32 H32B . . 108.0 ?
O4 C33 O5 . . 122.0(2) ?
O4 C33 C32 . . 122.2(2) ?
O5 C33 C32 . . 115.7(2) ?
HWB OW HWA . . 84.8 ?

loop_
_geom_bond_atom_site_label_1
_geom_bond_atom_site_label_2
_geom_bond_site_symmetry_2
_geom_bond_distance
_geom_bond_publ_flag
O1 C1 . 1.427(3) ?
O1 H1A . 0.8200 ?
C1 C2 . 1.508(4) ?
C1 C6 . 1.526(3) ?
C1 H1B . 0.9800 ?
C2 C3 . 1.518(3) ?
C2 H2A . 0.9700 ?
C2 H2B . 0.9700 ?
O2 C31 . 1.209(3) ?
O3 C31 . 1.337(3) ?
O3 C32 . 1.423(3) ?
C3 C4 . 1.537(3) ?
C3 H3A . 0.9700 ?
C3 H3B . 0.9700 ?
C4 C26 . 1.538(3) ?
C4 C5 . 1.551(3) ?
C4 C7 . 1.569(3) ?
O4 C33 . 1.201(3) ?
C5 C10 . 1.531(3) ?
C5 C6 . 1.563(3) ?
C5 H5A . 0.9800 ?
O5 C33 . 1.301(3) ?
O5 H5B . 0.8500 ?
C6 C25 . 1.533(4) ?
C6 C24 . 1.536(4) ?
C7 C11 . 1.528(3) ?
C7 C15 . 1.558(3) ?
C7 H7A . 0.9800 ?
C9 C10 . 1.521(3) ?
C9 C15 . 1.530(3) ?
C9 H9A . 0.9700 ?
C9 H9B . 0.9700 ?
C10 H10A . 0.9700 ?
C10 H10B . 0.9700 ?
C11 C12 . 1.496(4) ?
C11 H11A . 0.9700 ?
C11 H11B . 0.9700 ?
C12 C13 . 1.314(3) ?
C12 H12A . 0.9300 ?
C13 C16 . 1.527(3) ?
C13 C14 . 1.533(3) ?
C14 C28 . 1.548(3) ?
C14 C19 . 1.555(3) ?
C14 C15 . 1.580(3) ?
C15 C27 . 1.550(3) ?
C16 C17 . 1.550(3) ?
C16 C23 . 1.553(3) ?
C16 H16A . 0.9800 ?
C17 C31 . 1.512(3) ?
C17 C18 . 1.536(3) ?
C17 C20 . 1.543(3) ?
C18 C19 . 1.513(3) ?
C18 H18A . 0.9700 ?
C18 H18B . 0.9700 ?
C19 H19A . 0.9700 ?
C19 H19B . 0.9700 ?
C20 C21 . 1.509(4) ?
C20 H20A . 0.9700 ?
C20 H20B . 0.9700 ?
C21 C22 . 1.517(4) ?
C21 H21A . 0.9700 ?
C21 H21B . 0.9700 ?
C22 C30 . 1.533(4) ?
C22 C23 . 1.536(3) ?
C22 H22A . 0.9800 ?
C23 C29 . 1.531(4) ?
C23 H23A . 0.9800 ?
C24 H24A . 0.9600 ?
C24 H24B . 0.9600 ?
C24 H24C . 0.9600 ?
C25 H25A . 0.9600 ?
C25 H25B . 0.9600 ?
C25 H25C . 0.9600 ?
C26 H26A . 0.9600 ?
C26 H26B . 0.9600 ?
C26 H26C . 0.9600 ?
C27 H27A . 0.9600 ?
C27 H27B . 0.9600 ?
C27 H27C . 0.9600 ?
C28 H28A . 0.9600 ?
C28 H28B . 0.9600 ?
C28 H28C . 0.9600 ?
C29 H29A . 0.9600 ?
C29 H29B . 0.9600 ?
C29 H29C . 0.9600 ?
C30 H30A . 0.9600 ?
C30 H30B . 0.9600 ?
C30 H30C . 0.9600 ?
C32 C33 . 1.508(4) ?
C32 H32A . 0.9700 ?
C32 H32B . 0.9700 ?
OW HWB . 0.8500 ?
OW HWA . 0.8634 ?

loop_
_geom_hbond_atom_site_label_D
_geom_hbond_atom_site_label_H
_geom_hbond_atom_site_label_A
_geom_hbond_site_symmetry_A
_geom_hbond_distance_DH
_geom_hbond_distance_HA
_geom_hbond_distance_DA
_geom_hbond_angle_DHA
OW HWB O2 2_546 0.85 2.41 2.839(3) 112
OW HWB O4 2_546 0.85 2.58 3.365(3) 154
O1 H1A O4 1_645 0.82 1.98 2.758(3) 159
OW HWA O1 2_656 0.86 1.88 2.681(3) 154
O5 H5B OW . 0.85 1.74 2.575(3) 165
C12 H12A OW 2_546 0.93 2.57 3.455(3) 159

loop_
_geom_torsion_atom_site_label_1
_geom_torsion_atom_site_label_2
_geom_torsion_atom_site_label_3
_geom_torsion_atom_site_label_4
_geom_torsion_site_symmetry_1
_geom_torsion_site_symmetry_2
_geom_torsion_site_symmetry_3
_geom_torsion_site_symmetry_4
_geom_torsion
_geom_torsion_publ_flag
O1 C1 C2 C3 . . . . -179.9(2) ?
C6 C1 C2 C3 . . . . -57.5(3) ?
C1 C2 C3 C4 . . . . 57.0(3) ?
C2 C3 C4 C26 . . . . 70.6(3) ?
C2 C3 C4 C5 . . . . -52.4(2) ?
C2 C3 C4 C7 . . . . -167.17(19) ?
C3 C4 C5 C10 . . . . -174.95(18) ?
C26 C4 C5 C10 . . . . 65.8(2) ?
C7 C4 C5 C10 . . . . -59.6(2) ?
C3 C4 C5 C6 . . . . 51.3(3) ?
C26 C4 C5 C6 . . . . -67.9(3) ?
C7 C4 C5 C6 . . . . 166.72(18) ?
O1 C1 C6 C25 . . . . 49.3(3) ?
C2 C1 C6 C25 . . . . -73.7(3) ?
O1 C1 C6 C24 . . . . -68.8(3) ?
C2 C1 C6 C24 . . . . 168.3(2) ?
O1 C1 C6 C5 . . . . 174.9(2) ?
C2 C1 C6 C5 . . . . 52.0(3) ?
C10 C5 C6 C1 . . . . 177.7(2) ?
C4 C5 C6 C1 . . . . -50.6(3) ?
C10 C5 C6 C25 . . . . -57.8(3) ?
C4 C5 C6 C25 . . . . 73.9(3) ?
C10 C5 C6 C24 . . . . 62.3(3) ?
C4 C5 C6 C24 . . . . -166.0(2) ?
C3 C4 C7 C11 . . . . -61.6(2) ?
C26 C4 C7 C11 . . . . 57.2(3) ?
C5 C4 C7 C11 . . . . -177.2(2) ?
C3 C4 C7 C15 . . . . 167.87(19) ?
C26 C4 C7 C15 . . . . -73.4(3) ?
C5 C4 C7 C15 . . . . 52.3(2) ?
C15 C9 C10 C5 . . . . -56.6(3) ?
C4 C5 C10 C9 . . . . 63.7(2) ?
C6 C5 C10 C9 . . . . -161.1(2) ?
C15 C7 C11 C12 . . . . -35.2(3) ?
C4 C7 C11 C12 . . . . -169.2(2) ?
C7 C11 C12 C13 . . . . 3.6(4) ?
C11 C12 C13 C16 . . . . -177.1(2) ?
C11 C12 C13 C14 . . . . 0.2(4) ?
C12 C13 C14 C28 . . . . -95.1(2) ?
C16 C13 C14 C28 . . . . 82.1(2) ?
C12 C13 C14 C19 . . . . 148.8(2) ?
C16 C13 C14 C19 . . . . -34.0(3) ?
C12 C13 C14 C15 . . . . 27.3(3) ?
C16 C13 C14 C15 . . . . -155.50(18) ?
C10 C9 C15 C27 . . . . -74.9(2) ?
C10 C9 C15 C7 . . . . 45.6(3) ?
C10 C9 C15 C14 . . . . 164.66(18) ?
C11 C7 C15 C9 . . . . -177.09(19) ?
C4 C7 C15 C9 . . . . -45.1(3) ?
C11 C7 C15 C27 . . . . -57.3(3) ?
C4 C7 C15 C27 . . . . 74.7(2) ?
C11 C7 C15 C14 . . . . 62.1(2) ?
C4 C7 C15 C14 . . . . -165.94(16) ?
C13 C14 C15 C9 . . . . -177.45(18) ?
C28 C14 C15 C9 . . . . -58.5(2) ?
C19 C14 C15 C9 . . . . 59.9(2) ?
C13 C14 C15 C27 . . . . 62.6(2) ?
C28 C14 C15 C27 . . . . -178.5(2) ?
C19 C14 C15 C27 . . . . -60.1(2) ?
C13 C14 C15 C7 . . . . -57.2(2) ?
C28 C14 C15 C7 . . . . 61.7(2) ?
C19 C14 C15 C7 . . . . -179.83(18) ?
C12 C13 C16 C17 . . . . -139.4(2) ?
C14 C13 C16 C17 . . . . 43.4(3) ?
C12 C13 C16 C23 . . . . 92.4(3) ?
C14 C13 C16 C23 . . . . -84.8(2) ?
C13 C16 C17 C31 . . . . 66.4(2) ?
C23 C16 C17 C31 . . . . -164.42(19) ?
C13 C16 C17 C18 . . . . -54.4(2) ?
C23 C16 C17 C18 . . . . 74.8(2) ?
C13 C16 C17 C20 . . . . -177.98(18) ?
C23 C16 C17 C20 . . . . -48.8(3) ?
C31 C17 C18 C19 . . . . -60.7(2) ?
C20 C17 C18 C19 . . . . -174.8(2) ?
C16 C17 C18 C19 . . . . 61.7(2) ?
C17 C18 C19 C14 . . . . -53.9(3) ?
C13 C14 C19 C18 . . . . 37.8(3) ?
C28 C14 C19 C18 . . . . -78.7(2) ?
C15 C14 C19 C18 . . . . 158.94(18) ?
C31 C17 C20 C21 . . . . 171.4(2) ?
C18 C17 C20 C21 . . . . -71.2(3) ?
C16 C17 C20 C21 . . . . 51.1(3) ?
C17 C20 C21 C22 . . . . -56.5(3) ?
C20 C21 C22 C30 . . . . -177.6(2) ?
C20 C21 C22 C23 . . . . 58.5(3) ?
C21 C22 C23 C29 . . . . -178.4(2) ?
C30 C22 C23 C29 . . . . 58.4(3) ?
C21 C22 C23 C16 . . . . -56.1(3) ?
C30 C22 C23 C16 . . . . -179.3(2) ?
C13 C16 C23 C29 . . . . -57.9(3) ?
C17 C16 C23 C29 . . . . 175.0(2) ?
C13 C16 C23 C22 . . . . 179.22(19) ?
C17 C16 C23 C22 . . . . 52.1(3) ?
C32 O3 C31 O2 . . . . -1.8(4) ?
C32 O3 C31 C17 . . . . 175.0(2) ?
C18 C17 C31 O2 . . . . -32.5(3) ?
C20 C17 C31 O2 . . . . 86.5(3) ?
C16 C17 C31 O2 . . . . -153.4(2) ?
C18 C17 C31 O3 . . . . 150.77(19) ?
C20 C17 C31 O3 . . . . -90.2(2) ?
C16 C17 C31 O3 . . . . 29.9(3) ?
C31 O3 C32 C33 . . . . -81.0(3) ?
O3 C32 C33 O4 . . . . 10.7(4) ?
O3 C32 C33 O5 . . . . -171.2(2) ?

loop_
_cod_related_entry_id
_cod_related_entry_database
_cod_related_entry_code
1 ChemSpider 30656464
